data_4341626
loop_
_publ_author_name
'Brink, Alice'
'Visser, Hendrik G.'
'Roodt, Andreas'

_publ_section_title
;
 Solid State Isostructural Behavior and Quantified Limiting Substitution
 Kinetics in Schiff-Base Bidentate Ligand Complexes
 fac-[Re(O,N-Bid)(CO)3(MeOH)](n.)
;
_journal_name_full 'Inorganic chemistry'
_journal_page_first 141113130540009
_journal_paper_doi 10.1021/ic5019168
_journal_year 2014
_chemical_formula_moiety 'C19 H18 N O5 Re'
_chemical_formula_sum 'C19 H18 N O5 Re'
_chemical_formula_weight 526.54
_space_group_IT_number 60
_symmetry_cell_setting orthorhombic
_symmetry_space_group_name_Hall '-P 2n 2ab'
_symmetry_space_group_name_H-M 'P b c n'
_audit_creation_date 2012-11-06T16:11:33-00:00
_audit_creation_method 'WinGX routine CIF_UPDATE'
_cell_angle_alpha 90
_cell_angle_beta 90
_cell_angle_gamma 90
_cell_formula_units_Z 8
_cell_length_a 18.9720(7)
_cell_length_b 14.2191(5)
_cell_length_c 14.2316(5)
_cell_measurement_reflns_used 9899
_cell_measurement_temperature 100(2)
_cell_measurement_theta_max 24.34
_cell_measurement_theta_min 2.87
_cell_volume 3839.2(2)
_computing_cell_refinement 'Saint-Plus (Bruker, 2004)'
_computing_data_collection 'APEX2 (Bruker, 2005)'
_computing_data_reduction 'SAINT-Plus and XPREP (Bruker, 2004)'
_computing_molecular_graphics 'DIAMOND 3.0c (Brandenburg & Putz, 2004)'
_computing_publication_material 'WingGX (Farrugia, 1999)'
_computing_structure_refinement 'SHELXL-97 (Sheldrick, 2008)'
_computing_structure_solution 'SIR-92 (Altomare et al., 1999)'
_diffrn_ambient_temperature 100(2)
_diffrn_detector_area_resol_mean 512
_diffrn_measured_fraction_theta_full 0.998
_diffrn_measured_fraction_theta_max 0.998
_diffrn_measurement_device_type
;
Bruker X8 ApexII 4K Kappa CCD
;
_diffrn_measurement_method '\w and \f'
_diffrn_radiation_monochromator graphite
_diffrn_radiation_source 'sealed tube'
_diffrn_radiation_type MoK\a
_diffrn_radiation_wavelength 0.71073
_diffrn_reflns_av_R_equivalents 0.052
_diffrn_reflns_limit_h_max 24
_diffrn_reflns_limit_h_min -23
_diffrn_reflns_limit_k_max 17
_diffrn_reflns_limit_k_min -18
_diffrn_reflns_limit_l_max 16
_diffrn_reflns_limit_l_min -18
_diffrn_reflns_number 48864
_diffrn_reflns_theta_full 27
_diffrn_reflns_theta_max 27
_diffrn_reflns_theta_min 3.2
_diffrn_standards_decay_% 0
_diffrn_standards_interval_count 0
_diffrn_standards_interval_time 0
_diffrn_standards_number 0
_exptl_absorpt_coefficient_mu 6.358
_exptl_absorpt_correction_T_max 0.4489
_exptl_absorpt_correction_T_min 0.1802
_exptl_absorpt_correction_type multi-scan
_exptl_absorpt_process_details
;
SADABS (Bruker, 2004)
;
_exptl_crystal_colour yellow
_exptl_crystal_density_diffrn 1.822
_exptl_crystal_density_method 'not measured'
_exptl_crystal_description Cuboid
_exptl_crystal_F_000 2032
_exptl_crystal_size_max 0.41
_exptl_crystal_size_mid 0.16
_exptl_crystal_size_min 0.15
_refine_diff_density_max 1.085
_refine_diff_density_min -1.443
_refine_ls_extinction_method none
_refine_ls_goodness_of_fit_ref 1.043
_refine_ls_hydrogen_treatment constr
_refine_ls_matrix_type full
_refine_ls_number_parameters 219
_refine_ls_number_reflns 4193
_refine_ls_number_restraints 0
_refine_ls_restrained_S_all 1.043
_refine_ls_R_factor_gt 0.0318
_refine_ls_shift/su_max 0.002
_refine_ls_structure_factor_coef Fsqd
_refine_ls_weighting_details 'calc w=1/[\s^2^(Fo^2^)+(0.0224P)^2^+13.8598P] where P=(Fo^2^+2Fc^2^)/3'
_refine_ls_weighting_scheme calc
_refine_ls_wR_factor_ref 0.0775
_reflns_number_gt 2952
_reflns_number_total 4193
_reflns_threshold_expression >2\s(I)
_cod_data_source_file ic5019168_si_003.cif
_cod_data_source_block 10aab3_0ma
_cod_original_sg_symbol_Hall '-P 2n 2ab '
_cod_original_sg_symbol_H-M 'P b c n '
_cod_database_code 4341626

loop_
_symmetry_equiv_pos_as_xyz
'x, y, z'
'-x+1/2, -y+1/2, z+1/2'
'-x, y, -z+1/2'
'x+1/2, -y+1/2, -z'
'-x, -y, -z'
'x-1/2, y-1/2, -z-1/2'
'x, -y, z-1/2'
'-x-1/2, y-1/2, z'

loop_
_atom_site_label
_atom_site_type_symbol
_atom_site_fract_x
_atom_site_fract_y
_atom_site_fract_z
_atom_site_U_iso_or_equiv
_atom_site_adp_type
_atom_site_occupancy
_atom_site_calc_flag
_atom_site_refinement_flags
Re1 Re 0.637542(11) 0.443693(15) 0.196245(18) 0.04892(9) Uani 1 d .
N1 N 0.6661(2) 0.3097(3) 0.2566(4) 0.0513(12) Uani 1 d .
O1 O 0.54567(18) 0.3714(2) 0.1521(3) 0.0483(9) Uani 1 d .
O01 O 0.5962(3) 0.6335(3) 0.1120(4) 0.0875(16) Uani 1 d .
O02 O 0.7669(3) 0.5436(4) 0.2757(5) 0.103(2) Uani 1 d .
O03 O 0.7263(3) 0.4081(4) 0.0215(5) 0.107(2) Uani 1 d .
O04 O 0.5736(2) 0.4591(3) 0.3230(3) 0.0556(10) Uani 1 d .
H04 H 0.5432 0.4203 0.3413 0.067 Uiso 1 calc R
C01 C 0.6105(3) 0.5617(4) 0.1436(5) 0.0586(16) Uani 1 d .
C1 C 0.6372(3) 0.2299(4) 0.2425(5) 0.0511(14) Uani 1 d .
H1 H 0.6564 0.1781 0.2759 0.061 Uiso 1 calc R
C02 C 0.7172(3) 0.5067(5) 0.2463(6) 0.073(2) Uani 1 d .
C03 C 0.6918(4) 0.4214(5) 0.0871(6) 0.073(2) Uani 1 d .
C04 C 0.5774(5) 0.5345(6) 0.3871(6) 0.102(3) Uani 1 d .
H04A H 0.5434 0.5244 0.4379 0.153 Uiso 1 calc R
H04B H 0.5664 0.5934 0.3546 0.153 Uiso 1 calc R
H04C H 0.6251 0.538 0.4134 0.153 Uiso 1 calc R
C11 C 0.5784(3) 0.2100(4) 0.1812(4) 0.0456(13) Uani 1 d .
C12 C 0.5366(3) 0.2802(4) 0.1370(4) 0.0427(12) Uani 1 d .
C13 C 0.4819(3) 0.2508(4) 0.0789(4) 0.0503(14) Uani 1 d .
H13 H 0.4544 0.2972 0.0479 0.06 Uiso 1 calc R
C14 C 0.4657(3) 0.1578(4) 0.0642(4) 0.0549(15) Uani 1 d .
C15 C 0.5067(3) 0.0901(4) 0.1088(5) 0.0590(16) Uani 1 d .
H15 H 0.4964 0.0253 0.1 0.071 Uiso 1 calc R
C16 C 0.5613(3) 0.1159(4) 0.1647(5) 0.0545(15) Uani 1 d .
H16 H 0.5888 0.0683 0.1938 0.065 Uiso 1 calc R
C21 C 0.7268(3) 0.3112(4) 0.3204(5) 0.0614(18) Uani 1 d .
C22 C 0.7930(3) 0.3000(5) 0.2841(6) 0.0833(17) Uani 1 d .
H22 H 0.7997 0.2871 0.2192 0.1 Uiso 1 calc R
C23 C 0.8517(3) 0.3081(6) 0.3458(7) 0.0833(17) Uani 1 d .
C24 C 0.8408(5) 0.3260(6) 0.4375(7) 0.097(3) Uani 1 d .
H24 H 0.8805 0.3306 0.4781 0.116 Uiso 1 calc R
C25 C 0.7770(4) 0.3375(6) 0.4736(7) 0.0922(18) Uani 1 d .
H25 H 0.771 0.3506 0.5385 0.111 Uiso 1 calc R
C26 C 0.7181(4) 0.3301(6) 0.4137(7) 0.0922(18) Uani 1 d .
H26 H 0.672 0.3382 0.4384 0.111 Uiso 1 calc R
C141 C 0.4048(4) 0.1301(6) 0.0014(7) 0.104(2) Uani 1 d .
H14A H 0.4205 0.0821 -0.0434 0.156 Uiso 1 calc R
H14B H 0.388 0.1855 -0.0329 0.156 Uiso 1 calc R
H14C H 0.3664 0.1047 0.0399 0.156 Uiso 1 calc R
C231 C 0.9229(4) 0.3036(6) 0.3052(6) 0.104(2) Uani 1 d .
H23A H 0.9233 0.2587 0.2529 0.156 Uiso 1 calc R
H23B H 0.9565 0.2833 0.3534 0.156 Uiso 1 calc R
H23C H 0.9364 0.366 0.282 0.156 Uiso 1 calc R

loop_
_atom_site_aniso_label
_atom_site_aniso_U_11
_atom_site_aniso_U_22
_atom_site_aniso_U_33
_atom_site_aniso_U_23
_atom_site_aniso_U_13
_atom_site_aniso_U_12
Re1 0.03360(12) 0.03929(13) 0.07387(17) 0.01197(11) -0.00757(11) -0.00435(10)
N1 0.029(2) 0.042(3) 0.083(3) 0.012(2) -0.009(2) -0.0003(19)
O1 0.0339(19) 0.035(2) 0.076(3) -0.0025(18) -0.0133(19) 0.0039(15)
O01 0.111(4) 0.051(3) 0.101(4) 0.027(3) -0.018(3) 0.005(3)
O02 0.062(3) 0.090(4) 0.156(5) 0.028(4) -0.032(3) -0.040(3)
O03 0.083(4) 0.117(5) 0.120(5) 0.015(4) 0.036(4) 0.015(3)
O04 0.047(2) 0.048(2) 0.072(3) 0.000(2) -0.0013(19) -0.0157(18)
C01 0.057(4) 0.051(4) 0.069(4) 0.013(3) -0.006(3) -0.004(3)
C1 0.033(3) 0.042(3) 0.078(4) 0.009(3) -0.007(3) 0.006(3)
C02 0.053(4) 0.055(4) 0.110(6) 0.022(4) -0.013(4) -0.012(3)
C03 0.048(4) 0.063(4) 0.107(6) 0.019(4) -0.007(4) 0.004(3)
C04 0.096(6) 0.112(7) 0.096(6) -0.035(5) 0.004(5) -0.046(5)
C11 0.034(3) 0.039(3) 0.064(4) 0.001(3) 0.001(3) 0.005(2)
C12 0.030(3) 0.043(3) 0.054(3) -0.002(2) 0.003(2) 0.005(2)
C13 0.036(3) 0.049(3) 0.066(4) -0.009(3) -0.003(3) 0.006(2)
C14 0.040(3) 0.055(4) 0.070(4) -0.018(3) 0.000(3) 0.000(3)
C15 0.058(4) 0.038(3) 0.082(5) -0.012(3) 0.004(3) -0.003(3)
C16 0.046(3) 0.041(3) 0.077(4) -0.002(3) 0.003(3) 0.005(3)
C21 0.036(3) 0.041(3) 0.108(6) 0.019(3) -0.020(3) -0.003(2)
C22 0.034(2) 0.082(4) 0.133(5) 0.019(4) -0.016(3) 0.002(2)
C23 0.034(2) 0.082(4) 0.133(5) 0.019(4) -0.016(3) 0.002(2)
C24 0.076(6) 0.100(6) 0.113(7) 0.028(6) -0.039(5) -0.012(5)
C25 0.060(3) 0.104(4) 0.113(5) 0.020(4) -0.029(3) -0.003(3)
C26 0.060(3) 0.104(4) 0.113(5) 0.020(4) -0.029(3) -0.003(3)
C141 0.066(4) 0.109(5) 0.137(5) -0.031(4) -0.019(4) 0.000(3)
C231 0.066(4) 0.109(5) 0.137(5) -0.031(4) -0.019(4) 0.000(3)

loop_
_atom_type_symbol
_atom_type_description
_atom_type_scat_dispersion_real
_atom_type_scat_dispersion_imag
_atom_type_scat_source
C C 0.0033 0.0016 'International Tables Vol C Tables 4.2.6.8 and 6.1.1.4'
H H 0 0 'International Tables Vol C Tables 4.2.6.8 and 6.1.1.4'
N N 0.0061 0.0033 'International Tables Vol C Tables 4.2.6.8 and 6.1.1.4'
O O 0.0106 0.006 'International Tables Vol C Tables 4.2.6.8 and 6.1.1.4'
Re Re -1.0185 7.231 'International Tables Vol C Tables 4.2.6.8 and 6.1.1.4'

loop_
_geom_angle_atom_site_label_1
_geom_angle_atom_site_label_2
_geom_angle_atom_site_label_3
_geom_angle
C03 Re1 C02 87.3(3)
C03 Re1 C01 88.3(3)
C02 Re1 C01 86.9(3)
C03 Re1 O1 97.1(2)
C02 Re1 O1 175.2(3)
C01 Re1 O1 95.1(2)
C03 Re1 N1 92.4(2)
C02 Re1 N1 93.9(2)
C01 Re1 N1 178.9(2)
O1 Re1 N1 84.01(15)
C03 Re1 O04 176.1(2)
C02 Re1 O04 94.9(3)
C01 Re1 O04 95.0(2)
O1 Re1 O04 80.60(15)
N1 Re1 O04 84.22(17)
C1 N1 C21 116.6(5)
C1 N1 Re1 127.9(4)
C21 N1 Re1 115.5(3)
C12 O1 Re1 129.0(3)
C04 O04 Re1 125.7(4)
C04 O04 H04 109.5
Re1 O04 H04 124.9
O01 C01 Re1 178.1(6)
N1 C1 C11 127.0(5)
N1 C1 H1 116.5
C11 C1 H1 116.5
O02 C02 Re1 178.3(7)
O03 C03 Re1 178.5(7)
O04 C04 H04A 109.5
O04 C04 H04B 109.5
H04A C04 H04B 109.5
O04 C04 H04C 109.5
H04A C04 H04C 109.5
H04B C04 H04C 109.5
C16 C11 C12 118.0(5)
C16 C11 C1 118.0(5)
C12 C11 C1 124.0(5)
O1 C12 C13 119.2(5)
O1 C12 C11 122.9(5)
C13 C12 C11 117.9(5)
C14 C13 C12 123.1(5)
C14 C13 H13 118.4
C12 C13 H13 118.4
C13 C14 C15 118.2(5)
C13 C14 C141 120.8(6)
C15 C14 C141 121.0(6)
C16 C15 C14 120.4(5)
C16 C15 H15 119.8
C14 C15 H15 119.8
C15 C16 C11 122.4(6)
C15 C16 H16 118.8
C11 C16 H16 118.8
C26 C21 C22 120.0(7)
C26 C21 N1 120.7(6)
C22 C21 N1 119.1(7)
C21 C22 C23 118.5(8)
C21 C22 H22 120.8
C23 C22 H22 120.8
C24 C23 C22 119.6(8)
C24 C23 C231 122.1(8)
C22 C23 C231 118.2(9)
C25 C24 C23 122.6(8)
C25 C24 H24 118.7
C23 C24 H24 118.7
C24 C25 C26 118.8(9)
C24 C25 H25 120.6
C26 C25 H25 120.6
C21 C26 C25 120.5(8)
C21 C26 H26 119.7
C25 C26 H26 119.7
C14 C141 H14A 109.5
C14 C141 H14B 109.5
H14A C141 H14B 109.5
C14 C141 H14C 109.5
H14A C141 H14C 109.5
H14B C141 H14C 109.5
C23 C231 H23A 109.5
C23 C231 H23B 109.5
H23A C231 H23B 109.5
C23 C231 H23C 109.5
H23A C231 H23C 109.5
H23B C231 H23C 109.5

loop_
_geom_bond_atom_site_label_1
_geom_bond_atom_site_label_2
_geom_bond_distance
Re1 C03 1.891(9)
Re1 C02 1.896(7)
Re1 C01 1.908(6)
Re1 O1 2.119(3)
Re1 N1 2.159(4)
Re1 O04 2.184(4)
N1 C1 1.276(7)
N1 C21 1.467(7)
O1 C12 1.325(6)
O01 C01 1.148(7)
O02 C02 1.157(7)
O03 C03 1.156(9)
O04 C04 1.409(8)
O04 H04 0.84
C1 C11 1.444(8)
C1 H1 0.95
C04 H04A 0.98
C04 H04B 0.98
C04 H04C 0.98
C11 C16 1.396(7)
C11 C12 1.422(7)
C12 C13 1.393(7)
C13 C14 1.373(7)
C13 H13 0.95
C14 C15 1.391(8)
C14 C141 1.513(9)
C15 C16 1.357(8)
C15 H15 0.95
C16 H16 0.95
C21 C26 1.364(10)
C21 C22 1.368(9)
C22 C23 1.423(10)
C22 H22 0.95
C23 C24 1.346(12)
C23 C231 1.471(11)
C24 C25 1.325(11)
C24 H24 0.95
C25 C26 1.409(10)
C25 H25 0.95
C26 H26 0.95
C141 H14A 0.98
C141 H14B 0.98
C141 H14C 0.98
C231 H23A 0.98
C231 H23B 0.98
C231 H23C 0.98

loop_
_geom_hbond_atom_site_label_D
_geom_hbond_atom_site_label_H
_geom_hbond_atom_site_label_A
_geom_hbond_site_symmetry_A
_geom_hbond_distance_DH
_geom_hbond_distance_HA
_geom_hbond_distance_DA
_geom_hbond_angle_DHA
O04 H04 O1 3_655 0.84 1.83 2.609(5) 154.2
C1 H1 O02 8_755 0.95 2.4 3.249(7) 148.1

loop_
_geom_torsion_atom_site_label_1
_geom_torsion_atom_site_label_2
_geom_torsion_atom_site_label_3
_geom_torsion_atom_site_label_4
_geom_torsion
C03 Re1 N1 C1 -84.9(6)
C02 Re1 N1 C1 -172.4(6)
O1 Re1 N1 C1 12.0(5)
O04 Re1 N1 C1 93.1(5)
C03 Re1 N1 C21 94.1(5)
C02 Re1 N1 C21 6.6(5)
O1 Re1 N1 C21 -169.0(5)
O04 Re1 N1 C21 -87.9(5)
C03 Re1 O1 C12 66.7(5)
C01 Re1 O1 C12 155.7(5)
N1 Re1 O1 C12 -25.0(5)
O04 Re1 O1 C12 -110.1(5)
C02 Re1 O04 C04 31.2(6)
C01 Re1 O04 C04 -56.1(6)
O1 Re1 O04 C04 -150.5(6)
N1 Re1 O04 C04 124.6(6)
C21 N1 C1 C11 -178.2(6)
Re1 N1 C1 C11 0.8(10)
N1 C1 C11 C16 170.6(6)
N1 C1 C11 C12 -9.8(10)
Re1 O1 C12 C13 -158.0(4)
Re1 O1 C12 C11 25.2(8)
C16 C11 C12 O1 175.9(5)
C1 C11 C12 O1 -3.7(9)
C16 C11 C12 C13 -0.9(8)
C1 C11 C12 C13 179.4(5)
O1 C12 C13 C14 -175.5(5)
C11 C12 C13 C14 1.5(8)
C12 C13 C14 C15 -0.9(9)
C12 C13 C14 C141 179.0(6)
C13 C14 C15 C16 -0.3(9)
C141 C14 C15 C16 179.8(7)
C14 C15 C16 C11 0.7(10)
C12 C11 C16 C15 -0.1(9)
C1 C11 C16 C15 179.5(6)
C1 N1 C21 C26 -93.5(8)
Re1 N1 C21 C26 87.3(7)
C1 N1 C21 C22 91.0(7)
Re1 N1 C21 C22 -88.1(6)
C26 C21 C22 C23 0.3(11)
N1 C21 C22 C23 175.7(6)
C21 C22 C23 C24 0.2(12)
C21 C22 C23 C231 -175.1(7)
C22 C23 C24 C25 -0.6(14)
C231 C23 C24 C25 174.5(8)
C23 C24 C25 C26 0.5(14)
C22 C21 C26 C25 -0.4(11)
N1 C21 C26 C25 -175.8(6)
C24 C25 C26 C21 0.1(13)
